data_4078322
loop_
_publ_author_name
'Su, Haw-Lih'
'P\'erez, Lisa M.'
'Lee, Sheng-Jui'
'Reibenspies, Joseph H.'
'Bazzi, Hassan S.'
'Bergbreiter, David E.'

_publ_section_title
;
 Studies of Ligand Exchange in N-Heterocyclic Carbene Silver(I) Complexes
;
_journal_issue 10
_journal_name_full Organometallics
_journal_page_first 4063
_journal_paper_doi 10.1021/om300340w
_journal_volume 31
_journal_year 2012
_chemical_formula_sum 'C26 H32 Ag I N4'
_chemical_formula_weight 635.32
_chemical_name_systematic
;
 ?
;
_space_group_IT_number 13
_symmetry_cell_setting monoclinic
_symmetry_space_group_name_Hall '-P 2yc'
_symmetry_space_group_name_H-M 'P 1 2/c 1'
_atom_sites_solution_hydrogens geom
_atom_sites_solution_primary direct
_atom_sites_solution_secondary difmap
_audit_creation_method SHELXL-97
_cell_angle_alpha 90.00
_cell_angle_beta 132.85(5)
_cell_angle_gamma 90.00
_cell_formula_units_Z 2
_cell_length_a 11.201(12)
_cell_length_b 9.608(11)
_cell_length_c 16.174(13)
_cell_measurement_temperature 110(2)
_cell_volume 1276(2)
_computing_cell_refinement 'Bruker APEXII'
_computing_data_collection 'Bruker APEXII'
_computing_structure_refinement 'SHELXL-97 (Sheldrick, 2008)'
_computing_structure_solution 'SHELXS-97 (Sheldrick, 2008)'
_diffrn_ambient_temperature 110(2)
_diffrn_measured_fraction_theta_full 0.971
_diffrn_measured_fraction_theta_max 0.971
_diffrn_radiation_monochromator graphite
_diffrn_radiation_source 'fine-focus sealed tube'
_diffrn_radiation_type MoK\a
_diffrn_radiation_wavelength 0.71073
_diffrn_reflns_av_R_equivalents 0.1776
_diffrn_reflns_av_sigmaI/netI 0.1274
_diffrn_reflns_limit_h_max 13
_diffrn_reflns_limit_h_min -13
_diffrn_reflns_limit_k_max 11
_diffrn_reflns_limit_k_min -11
_diffrn_reflns_limit_l_max 19
_diffrn_reflns_limit_l_min -19
_diffrn_reflns_number 8352
_diffrn_reflns_theta_full 25.00
_diffrn_reflns_theta_max 25.00
_diffrn_reflns_theta_min 4.92
_exptl_absorpt_coefficient_mu 2.020
_exptl_absorpt_correction_T_max 0.9801
_exptl_absorpt_correction_T_min 0.6881
_exptl_absorpt_correction_type multi-scan
_exptl_absorpt_process_details sadabs
_exptl_crystal_colour 'colorless '
_exptl_crystal_density_diffrn 1.653
_exptl_crystal_density_method 'not measured'
_exptl_crystal_description 'plate     '
_exptl_crystal_F_000 632
_exptl_crystal_size_max 0.20
_exptl_crystal_size_mid 0.10
_exptl_crystal_size_min 0.01
_refine_diff_density_max 3.499
_refine_diff_density_min -1.704
_refine_diff_density_rms 0.213
_refine_ls_extinction_method none
_refine_ls_goodness_of_fit_ref 1.080
_refine_ls_hydrogen_treatment constr
_refine_ls_matrix_type full
_refine_ls_number_parameters 150
_refine_ls_number_reflns 2194
_refine_ls_number_restraints 0
_refine_ls_restrained_S_all 1.080
_refine_ls_R_factor_all 0.1106
_refine_ls_R_factor_gt 0.0760
_refine_ls_shift/su_max 0.000
_refine_ls_shift/su_mean 0.000
_refine_ls_structure_factor_coef Fsqd
_refine_ls_weighting_details 'calc w=1/[\s^2^(Fo^2^)+(0.1200P)^2^+6.2773P] where P=(Fo^2^+2Fc^2^)/3'
_refine_ls_weighting_scheme calc
_refine_ls_wR_factor_gt 0.1834
_refine_ls_wR_factor_ref 0.2425
_reflns_number_gt 1542
_reflns_number_total 2194
_reflns_threshold_expression >2sigma(I)
_cod_data_source_file om300340w_si_003.cif
_cod_data_source_block Compound8_(NHC)2AgI
_cod_depositor_comments
;
The following automatic conversions were performed:

'_symmetry_cell_setting' value 'Monoclinic' changed to 'monoclinic'
according to /home/saulius/struct/CIF-dictionaries/cif_core.dic
dictionary named 'cif_core.dic' version 2.4.1 from 2010-06-29.

Automatic conversion script
Id: cif_fix_values 1715 2011-07-08 13:25:40Z adriana 

2021-12-16
Z value and formula fixed to values more according to usual
chemical conventions.                 miguel
;
_cod_original_formula_sum 'C52 H64 Ag2 I2 N8'
_cod_original_formula_weight 1270.65
_cod_original_formula_units_Z 1
_cod_original_sg_symbol_H-M P2/c
_cod_database_code 4078322

loop_
_symmetry_equiv_pos_as_xyz
'x, y, z'
'-x, y, -z+1/2'
'-x, -y, -z'
'x, -y, z-1/2'

loop_
_atom_site_label
_atom_site_type_symbol
_atom_site_fract_x
_atom_site_fract_y
_atom_site_fract_z
_atom_site_U_iso_or_equiv
_atom_site_adp_type
_atom_site_occupancy
_atom_site_symmetry_multiplicity
_atom_site_calc_flag
_atom_site_refinement_flags
Ag1 Ag 0.0000 0.28727(13) 0.2500 0.0367(5) Uani 1 2 d S
I1 I 0.0000 0.62622(12) 0.2500 0.0418(5) Uani 1 2 d S
N1 N -0.0686(12) 0.3285(11) 0.0335(8) 0.037(2) Uani 1 1 d .
N2 N 0.1685(13) 0.2461(11) 0.1589(9) 0.037(2) Uani 1 1 d .
C1 C 0.0352(15) 0.2781(12) 0.1405(11) 0.038(3) Uani 1 1 d .
C2 C 0.0019(16) 0.3249(12) -0.0112(10) 0.040(3) Uani 1 1 d .
H2 H -0.0458 0.3534 -0.0830 0.048 Uiso 1 1 calc R
C3 C 0.1493(17) 0.2733(13) 0.0677(11) 0.040(3) Uani 1 1 d .
H3 H 0.2258 0.2582 0.0622 0.048 Uiso 1 1 calc R
C13 C -0.2289(16) 0.3774(14) -0.0239(12) 0.047(3) Uani 1 1 d .
H4A H -0.2907 0.3040 -0.0277 0.071 Uiso 1 1 calc R
H4B H -0.2813 0.4059 -0.0988 0.071 Uiso 1 1 calc R
H4C H -0.2225 0.4551 0.0163 0.071 Uiso 1 1 calc R
C4 C 0.3138(17) 0.1891(13) 0.2622(12) 0.042(3) Uani 1 1 d .
C5 C 0.4270(16) 0.2765(13) 0.3561(12) 0.041(3) Uani 1 1 d .
C6 C 0.5617(16) 0.2171(13) 0.4514(12) 0.040(3) Uani 1 1 d .
H13 H 0.6346 0.2730 0.5147 0.049 Uiso 1 1 calc R
C7 C 0.5965(18) 0.0775(15) 0.4597(12) 0.046(3) Uani 1 1 d .
C8 C 0.4821(18) -0.0063(15) 0.3669(13) 0.044(3) Uani 1 1 d .
H15 H 0.5016 -0.1014 0.3722 0.053 Uiso 1 1 calc R
C9 C 0.3416(17) 0.0466(12) 0.2679(12) 0.040(3) Uani 1 1 d .
C12 C 0.2198(18) -0.0446(14) 0.1726(13) 0.048(3) Uani 1 1 d .
H17A H 0.2103 -0.0230 0.1104 0.072 Uiso 1 1 calc R
H17B H 0.1164 -0.0306 0.1504 0.072 Uiso 1 1 calc R
H17C H 0.2526 -0.1399 0.1944 0.072 Uiso 1 1 calc R
C10 C 0.3966(18) 0.4293(15) 0.3453(12) 0.048(3) Uani 1 1 d .
H18A H 0.4867 0.4745 0.4143 0.072 Uiso 1 1 calc R
H18B H 0.2987 0.4469 0.3300 0.072 Uiso 1 1 calc R
H18C H 0.3846 0.4650 0.2845 0.072 Uiso 1 1 calc R
C11 C 0.750(2) 0.0188(16) 0.5651(14) 0.055(4) Uani 1 1 d .
H19A H 0.8094 0.0901 0.6217 0.082 Uiso 1 1 calc R
H19B H 0.8154 -0.0155 0.5507 0.082 Uiso 1 1 calc R
H19C H 0.7262 -0.0561 0.5910 0.082 Uiso 1 1 calc R

loop_
_atom_site_aniso_label
_atom_site_aniso_U_11
_atom_site_aniso_U_22
_atom_site_aniso_U_33
_atom_site_aniso_U_23
_atom_site_aniso_U_13
_atom_site_aniso_U_12
Ag1 0.0490(9) 0.0418(8) 0.0335(8) 0.000 0.0336(7) 0.000
I1 0.0616(9) 0.0381(7) 0.0409(7) 0.000 0.0409(7) 0.000
N1 0.046(6) 0.044(6) 0.033(5) -0.003(5) 0.031(5) -0.002(5)
N2 0.055(6) 0.038(5) 0.040(6) 0.001(5) 0.042(6) 0.000(5)
C1 0.042(7) 0.030(6) 0.042(7) -0.004(5) 0.029(6) -0.003(5)
C2 0.068(10) 0.039(6) 0.041(7) 0.001(6) 0.048(8) 0.003(7)
C3 0.053(8) 0.042(7) 0.036(7) 0.000(6) 0.035(7) -0.003(6)
C13 0.052(9) 0.047(8) 0.042(8) 0.004(6) 0.032(7) 0.002(6)
C4 0.063(9) 0.033(6) 0.057(8) -0.001(6) 0.051(8) -0.001(6)
C5 0.047(8) 0.043(7) 0.046(8) -0.005(6) 0.037(7) -0.006(6)
C6 0.048(8) 0.044(7) 0.044(8) -0.003(6) 0.038(7) -0.003(6)
C7 0.057(9) 0.057(8) 0.043(8) 0.006(7) 0.042(8) 0.000(7)
C8 0.054(9) 0.043(7) 0.052(9) 0.006(7) 0.043(8) -0.001(6)
C9 0.056(8) 0.036(6) 0.049(8) -0.007(6) 0.044(7) -0.004(6)
C12 0.049(8) 0.046(8) 0.053(8) -0.004(7) 0.036(8) -0.001(7)
C10 0.051(9) 0.056(8) 0.040(7) -0.013(7) 0.032(7) -0.010(7)
C11 0.061(10) 0.053(8) 0.056(9) 0.000(7) 0.042(9) 0.004(7)

loop_
_atom_type_symbol
_atom_type_description
_atom_type_scat_dispersion_real
_atom_type_scat_dispersion_imag
_atom_type_scat_source
C C 0.0033 0.0016 'International Tables Vol C Tables 4.2.6.8 and 6.1.1.4'
H H 0.0000 0.0000 'International Tables Vol C Tables 4.2.6.8 and 6.1.1.4'
N N 0.0061 0.0033 'International Tables Vol C Tables 4.2.6.8 and 6.1.1.4'
Ag Ag -0.8971 1.1015 'International Tables Vol C Tables 4.2.6.8 and 6.1.1.4'
I I -0.4742 1.8119 'International Tables Vol C Tables 4.2.6.8 and 6.1.1.4'

loop_
_geom_angle_atom_site_label_1
_geom_angle_atom_site_label_2
_geom_angle_atom_site_label_3
_geom_angle
_geom_angle_site_symmetry_1
_geom_angle_site_symmetry_3
C1 Ag1 C1 175.1(6) . 2
C1 Ag1 I1 92.5(3) . .
C1 Ag1 I1 92.5(3) 2 .
C1 N1 C2 110.9(10) . .
C1 N1 C13 123.7(10) . .
C2 N1 C13 125.4(11) . .
C1 N2 C3 112.5(11) . .
C1 N2 C4 123.8(10) . .
C3 N2 C4 123.7(10) . .
N2 C1 N1 102.9(10) . .
N2 C1 Ag1 130.7(9) . .
N1 C1 Ag1 125.5(9) . .
C3 C2 N1 106.7(11) . .
C3 C2 H2 126.6 . .
N1 C2 H2 126.6 . .
C2 C3 N2 106.9(11) . .
C2 C3 H3 126.5 . .
N2 C3 H3 126.5 . .
N1 C13 H4A 109.5 . .
N1 C13 H4B 109.5 . .
H4A C13 H4B 109.5 . .
N1 C13 H4C 109.5 . .
H4A C13 H4C 109.5 . .
H4B C13 H4C 109.5 . .
C9 C4 C5 121.0(13) . .
C9 C4 N2 118.7(12) . .
C5 C4 N2 120.3(11) . .
C6 C5 C4 117.8(12) . .
C6 C5 C10 122.7(12) . .
C4 C5 C10 119.5(12) . .
C5 C6 C7 123.1(13) . .
C5 C6 H13 118.5 . .
C7 C6 H13 118.5 . .
C6 C7 C8 117.9(13) . .
C6 C7 C11 120.8(13) . .
C8 C7 C11 121.3(13) . .
C9 C8 C7 122.1(13) . .
C9 C8 H15 119.0 . .
C7 C8 H15 119.0 . .
C8 C9 C4 118.0(13) . .
C8 C9 C12 121.1(12) . .
C4 C9 C12 120.8(13) . .
C9 C12 H17A 109.5 . .
C9 C12 H17B 109.5 . .
H17A C12 H17B 109.5 . .
C9 C12 H17C 109.5 . .
H17A C12 H17C 109.5 . .
H17B C12 H17C 109.5 . .
C5 C10 H18A 109.5 . .
C5 C10 H18B 109.5 . .
H18A C10 H18B 109.5 . .
C5 C10 H18C 109.5 . .
H18A C10 H18C 109.5 . .
H18B C10 H18C 109.5 . .
C7 C11 H19A 109.5 . .
C7 C11 H19B 109.5 . .
H19A C11 H19B 109.5 . .
C7 C11 H19C 109.5 . .
H19A C11 H19C 109.5 . .
H19B C11 H19C 109.5 . .

loop_
_geom_bond_atom_site_label_1
_geom_bond_atom_site_label_2
_geom_bond_distance
_geom_bond_site_symmetry_2
Ag1 C1 2.062(13) .
Ag1 C1 2.062(13) 2
Ag1 I1 3.257(4) .
N1 C1 1.358(16) .
N1 C2 1.388(13) .
N1 C13 1.428(17) .
N2 C1 1.344(15) .
N2 C3 1.364(15) .
N2 C4 1.429(17) .
C2 C3 1.318(17) .
C2 H2 0.9300 .
C3 H3 0.9300 .
C13 H4A 0.9600 .
C13 H4B 0.9600 .
C13 H4C 0.9600 .
C4 C9 1.393(17) .
C4 C5 1.414(19) .
C5 C6 1.347(19) .
C5 C10 1.491(19) .
C6 C7 1.378(19) .
C6 H13 0.9300 .
C7 C8 1.39(2) .
C7 C11 1.48(2) .
C8 C9 1.37(2) .
C8 H15 0.9300 .
C9 C12 1.46(2) .
C12 H17A 0.9600 .
C12 H17B 0.9600 .
C12 H17C 0.9600 .
C10 H18A 0.9600 .
C10 H18B 0.9600 .
C10 H18C 0.9600 .
C11 H19A 0.9600 .
C11 H19B 0.9600 .
C11 H19C 0.9600 .

loop_
_geom_torsion_atom_site_label_1
_geom_torsion_atom_site_label_2
_geom_torsion_atom_site_label_3
_geom_torsion_atom_site_label_4
_geom_torsion
_geom_torsion_site_symmetry_1
C3 N2 C1 N1 -0.7(13) .
C4 N2 C1 N1 179.7(11) .
C3 N2 C1 Ag1 -170.2(9) .
C4 N2 C1 Ag1 10.2(17) .
C2 N1 C1 N2 0.7(13) .
C13 N1 C1 N2 -179.7(11) .
C2 N1 C1 Ag1 170.9(8) .
C13 N1 C1 Ag1 -9.5(17) .
C1 Ag1 C1 N2 -74.6(11) 2
I1 Ag1 C1 N2 105.4(11) .
C1 Ag1 C1 N1 118.0(10) 2
I1 Ag1 C1 N1 -62.0(10) .
C1 N1 C2 C3 -0.4(14) .
C13 N1 C2 C3 180.0(12) .
N1 C2 C3 N2 -0.1(14) .
C1 N2 C3 C2 0.5(14) .
C4 N2 C3 C2 -179.9(11) .
C1 N2 C4 C9 100.9(14) .
C3 N2 C4 C9 -78.7(15) .
C1 N2 C4 C5 -79.7(15) .
C3 N2 C4 C5 100.8(14) .
C9 C4 C5 C6 -0.7(18) .
N2 C4 C5 C6 179.9(11) .
C9 C4 C5 C10 177.3(12) .
N2 C4 C5 C10 -2.1(17) .
C4 C5 C6 C7 2.8(19) .
C10 C5 C6 C7 -175.2(12) .
C5 C6 C7 C8 -3.8(19) .
C5 C6 C7 C11 177.0(13) .
C6 C7 C8 C9 2.7(19) .
C11 C7 C8 C9 -178.0(13) .
C7 C8 C9 C4 -0.8(19) .
C7 C8 C9 C12 -177.6(12) .
C5 C4 C9 C8 -0.2(18) .
N2 C4 C9 C8 179.2(11) .
C5 C4 C9 C12 176.5(12) .
N2 C4 C9 C12 -4.0(17) .
